data_2203414
loop_
_publ_author_name
'Ya-Mei Guo'
'Zhi-Gang Geng'
'Xia Feng'

_publ_section_title
;
 2-(2-Pyridylamino)pyridinium perchlorate displaying a one-dimensional
 hydrogen-bonding supramolecular chain
;
_journal_issue 4
_journal_name_full 'Acta Crystallographica Section E'
_journal_page_first o645
_journal_page_last o646
_journal_paper_doi 10.1107/S1600536804006300
_journal_volume 60
_journal_year 2004
_chemical_formula_iupac 'C10 H10 N3 1+, Cl O4 1-'
_chemical_formula_moiety 'C10 H10 N3 1+, Cl O4 1-'
_chemical_formula_sum 'C10 H10 Cl N3 O4'
_chemical_formula_weight 271.66
_chemical_name_systematic ?
_space_group_IT_number 14
_symmetry_cell_setting monoclinic
_symmetry_space_group_name_Hall '-P 2ybc'
_symmetry_space_group_name_H-M 'P 1 21/c 1'
_atom_sites_solution_hydrogens geom
_atom_sites_solution_primary direct
_atom_sites_solution_secondary difmap
_audit_creation_method SHELXL-97
_cell_angle_alpha 90.00
_cell_angle_beta 100.878(6)
_cell_angle_gamma 90.00
_cell_formula_units_Z 4
_cell_length_a 8.527(3)
_cell_length_b 16.174(5)
_cell_length_c 8.753(3)
_cell_measurement_reflns_used 925
_cell_measurement_temperature 293(2)
_cell_measurement_theta_max 21.36
_cell_measurement_theta_min 2.68
_cell_volume 1185.5(7)
_computing_cell_refinement SMART
_computing_data_collection 'SMART (Bruker, 1998)'
_computing_data_reduction 'SAINT (Bruker, 1998)'
_computing_molecular_graphics 'DIAMOND (Brandenburg & Berndt, 1999)'
_computing_publication_material SHELXL97
_computing_structure_refinement 'SHELXL97 (Sheldrick, 1997)'
_computing_structure_solution 'SHELXS97 (Sheldrick, 1997)'
_diffrn_ambient_temperature 293(2)
_diffrn_measured_fraction_theta_full 0.975
_diffrn_measured_fraction_theta_max 0.975
_diffrn_measurement_device_type 'Bruker SMART CCD area-detector'
_diffrn_measurement_method '\f and \w'
_diffrn_radiation_monochromator graphite
_diffrn_radiation_source 'fine-focus sealed tube'
_diffrn_radiation_type MoK\a
_diffrn_radiation_wavelength 0.71073
_diffrn_reflns_av_R_equivalents 0.0496
_diffrn_reflns_av_sigmaI/netI 0.0691
_diffrn_reflns_limit_h_max 7
_diffrn_reflns_limit_h_min -10
_diffrn_reflns_limit_k_max 19
_diffrn_reflns_limit_k_min -14
_diffrn_reflns_limit_l_max 10
_diffrn_reflns_limit_l_min -10
_diffrn_reflns_number 4794
_diffrn_reflns_theta_full 25.00
_diffrn_reflns_theta_max 25.00
_diffrn_reflns_theta_min 2.43
_diffrn_standards_decay_% 0
_diffrn_standards_interval_count 0
_diffrn_standards_number 0
_exptl_absorpt_coefficient_mu 0.333
_exptl_absorpt_correction_T_max 0.970
_exptl_absorpt_correction_T_min 0.866
_exptl_absorpt_correction_type multi-scan
_exptl_absorpt_process_details '(SADABS; Sheldrick, 2000)'
_exptl_crystal_colour colorless
_exptl_crystal_density_diffrn 1.522
_exptl_crystal_density_method 'not measured'
_exptl_crystal_description lamellar
_exptl_crystal_F_000 560
_exptl_crystal_size_max 0.24
_exptl_crystal_size_mid 0.20
_exptl_crystal_size_min 0.08
_refine_diff_density_max 0.394
_refine_diff_density_min -0.305
_refine_ls_extinction_method none
_refine_ls_goodness_of_fit_ref 1.017
_refine_ls_hydrogen_treatment constr
_refine_ls_matrix_type full
_refine_ls_number_parameters 200
_refine_ls_number_reflns 2033
_refine_ls_number_restraints 110
_refine_ls_restrained_S_all 1.141
_refine_ls_R_factor_all 0.1308
_refine_ls_R_factor_gt 0.0695
_refine_ls_shift/su_max 0.001
_refine_ls_shift/su_mean 0.000
_refine_ls_structure_factor_coef Fsqd
_refine_ls_weighting_details 'calc w=1/[\s^2^(Fo^2^)+(0.1137P)^2^] where P=(Fo^2^+2Fc^2^)/3'
_refine_ls_weighting_scheme calc
_refine_ls_wR_factor_gt 0.1641
_refine_ls_wR_factor_ref 0.1995
_reflns_number_gt 1165
_reflns_number_total 2033
_reflns_threshold_expression I>2\s(I)
_cod_data_source_file cv6283.cif
_cod_data_source_block I
_cod_depositor_comments
;
The following automatic conversions were performed:
'_symmetry_cell_setting' value 'Monoclinic' changed to 'monoclinic'
according to '/home/saulius/struct/CIF-dictionaries/cif_core.dic'
dictionary named 'cif_core.dic' version 2.4.1 from 2010-06-29.

Automatic conversion script
Id: cif_fix_enum 1527 2010-12-29 10:47:43Z saulius 

The following automatic conversions were performed:

'_symmetry_cell_setting' value 'Monoclinic' changed to 'monoclinic'
according to /home/saulius/struct/CIF-dictionaries/cif_core.dic
dictionary named 'cif_core.dic' version 2.4.1 from 2010-06-29.

Automatic conversion script
Id: cif_fix_values 1715 2011-07-08 13:25:40Z adriana 
;
_cod_original_sg_symbol_Hall -P_2ybc
_cod_original_sg_symbol_H-M 'P 21/c'
_cod_database_code 2203414
_cod_database_fobs_code 2203414

loop_
_symmetry_equiv_pos_as_xyz
'x, y, z'
'-x, y+1/2, -z+1/2'
'-x, -y, -z'
'x, -y-1/2, z-1/2'

loop_
_atom_site_label
_atom_site_fract_x
_atom_site_fract_y
_atom_site_fract_z
_atom_site_U_iso_or_equiv
_atom_site_adp_type
_atom_site_calc_flag
_atom_site_refinement_flags
_atom_site_occupancy
_atom_site_disorder_assembly
_atom_site_disorder_group
_atom_site_type_symbol
N1 0.5632(5) 0.4081(2) 0.3345(5) 0.0524(11) Uani d . 1 . . N
H1A 0.4741 0.4103 0.3668 0.063 Uiso calc R 1 . . H
N2 0.5632(5) 0.2676(3) 0.3746(5) 0.0619(13) Uani d . 1 . . N
H2A 0.6122 0.2219 0.3658 0.074 Uiso calc R 1 . . H
N3 0.3454(5) 0.3272(3) 0.4496(5) 0.0557(12) Uani d . 1 . . N
C1 0.6275(7) 0.4786(3) 0.2920(6) 0.0597(15) Uani d . 1 . . C
H1 0.5759 0.5288 0.2987 0.072 Uiso calc R 1 . . H
C2 0.7664(7) 0.4766(4) 0.2398(6) 0.0657(16) Uani d . 1 . . C
H2 0.8109 0.5251 0.2098 0.079 Uiso calc R 1 . . H
C3 0.8425(7) 0.4010(4) 0.2315(7) 0.0660(16) Uani d . 1 . . C
H3 0.9389 0.3989 0.1964 0.079 Uiso calc R 1 . . H
C4 0.7768(7) 0.3307(3) 0.2742(6) 0.0590(15) Uani d . 1 . . C
H4 0.8271 0.2801 0.2675 0.071 Uiso calc R 1 . . H
C5 0.6345(6) 0.3342(3) 0.3278(6) 0.0448(12) Uani d . 1 . . C
C6 0.4247(6) 0.2588(3) 0.4348(5) 0.0454(12) Uani d . 1 . . C
C7 0.3729(6) 0.1816(3) 0.4733(6) 0.0535(13) Uani d . 1 . . C
H7 0.4309 0.1343 0.4601 0.064 Uiso calc R 1 . . H
C8 0.2356(7) 0.1765(4) 0.5306(7) 0.0672(16) Uani d . 1 . . C
H8 0.1985 0.1255 0.5577 0.081 Uiso calc R 1 . . H
C9 0.1528(7) 0.2472(4) 0.5480(7) 0.0693(16) Uani d . 1 . . C
H9 0.0590 0.2450 0.5876 0.083 Uiso calc R 1 . . H
C10 0.2103(7) 0.3213(3) 0.5062(7) 0.0615(15) Uani d . 1 . . C
H10 0.1534 0.3693 0.5176 0.074 Uiso calc R 1 . . H
Cl1 0.79976(15) 0.07711(8) 0.25313(15) 0.0535(5) Uani d D 1 . . Cl
O1 0.8893(15) 0.1341(6) 0.1885(15) 0.118(4) Uani d PDU 0.564(14) A 1 O
O2 0.7529(13) 0.0069(6) 0.1559(12) 0.089(3) Uani d PDU 0.564(14) A 1 O
O3 0.9093(11) 0.0423(7) 0.3879(9) 0.124(5) Uani d PDU 0.564(14) A 1 O
O4 0.6739(10) 0.1110(6) 0.3156(16) 0.102(4) Uani d PDU 0.564(14) A 1 O
O1' 0.9058(18) 0.1027(11) 0.1479(18) 0.133(7) Uani d PDU 0.436(14) A 2 O
O2' 0.7787(19) -0.0073(5) 0.244(2) 0.116(6) Uani d PDU 0.436(14) A 2 O
O3' 0.877(2) 0.1081(14) 0.4022(15) 0.234(11) Uani d PDU 0.436(14) A 2 O
O4' 0.6563(10) 0.1244(6) 0.1991(16) 0.075(4) Uani d PDU 0.436(14) A 2 O

loop_
_atom_site_aniso_label
_atom_site_aniso_U_11
_atom_site_aniso_U_22
_atom_site_aniso_U_33
_atom_site_aniso_U_12
_atom_site_aniso_U_13
_atom_site_aniso_U_23
N1 0.048(2) 0.052(3) 0.060(3) -0.001(2) 0.018(2) 0.001(2)
N2 0.059(3) 0.046(3) 0.084(3) 0.008(2) 0.024(3) -0.002(2)
N3 0.052(3) 0.049(3) 0.069(3) 0.002(2) 0.017(2) 0.002(2)
C1 0.064(4) 0.043(3) 0.074(4) 0.000(3) 0.018(3) 0.005(3)
C2 0.064(4) 0.056(4) 0.080(4) -0.009(3) 0.023(3) 0.011(3)
C3 0.059(3) 0.069(4) 0.078(4) -0.001(3) 0.033(3) -0.001(3)
C4 0.063(4) 0.046(3) 0.074(4) 0.008(3) 0.027(3) 0.003(3)
C5 0.047(3) 0.038(3) 0.050(3) -0.002(2) 0.011(2) 0.003(2)
C6 0.042(3) 0.047(3) 0.047(3) -0.005(2) 0.009(2) -0.004(2)
C7 0.054(3) 0.045(3) 0.063(3) -0.001(3) 0.015(3) -0.004(2)
C8 0.074(4) 0.054(4) 0.075(4) -0.019(3) 0.020(3) 0.004(3)
C9 0.052(3) 0.082(5) 0.078(4) -0.008(3) 0.022(3) -0.001(3)
C10 0.056(3) 0.056(4) 0.075(4) -0.001(3) 0.019(3) -0.008(3)
Cl1 0.0494(8) 0.0499(8) 0.0611(8) -0.0010(7) 0.0102(6) -0.0037(7)
O1 0.140(8) 0.080(6) 0.155(9) -0.028(6) 0.084(7) -0.009(6)
O2 0.110(7) 0.067(6) 0.089(6) 0.002(5) 0.020(5) -0.023(5)
O3 0.116(7) 0.162(9) 0.092(6) 0.045(6) 0.017(6) 0.006(6)
O4 0.081(5) 0.090(6) 0.144(9) 0.023(5) 0.046(6) -0.023(6)
O1' 0.133(10) 0.135(11) 0.145(10) -0.005(8) 0.066(8) 0.019(8)
O2' 0.124(9) 0.070(7) 0.152(11) -0.006(6) 0.018(9) 0.014(7)
O3' 0.244(14) 0.219(14) 0.223(14) 0.003(10) 0.005(10) -0.005(10)
O4' 0.072(6) 0.058(6) 0.093(8) 0.016(4) 0.009(5) -0.007(5)

loop_
_atom_type_symbol
_atom_type_description
_atom_type_scat_dispersion_real
_atom_type_scat_dispersion_imag
_atom_type_scat_source
C C 0.0033 0.0016 'International Tables Vol C Tables 4.2.6.8 and 6.1.1.4'
H H 0.0000 0.0000 'International Tables Vol C Tables 4.2.6.8 and 6.1.1.4'
N N 0.0061 0.0033 'International Tables Vol C Tables 4.2.6.8 and 6.1.1.4'
O O 0.0106 0.0060 'International Tables Vol C Tables 4.2.6.8 and 6.1.1.4'
Cl Cl 0.1484 0.1585 'International Tables Vol C Tables 4.2.6.8 and 6.1.1.4'

loop_
_geom_angle_atom_site_label_1
_geom_angle_atom_site_label_2
_geom_angle_atom_site_label_3
_geom_angle
_geom_angle_publ_flag
C5 N1 C1 121.9(4) yes
C5 N1 H1A 119.1 ?
C1 N1 H1A 119.1 ?
C5 N2 C6 131.8(4) yes
C5 N2 H2A 114.1 ?
C6 N2 H2A 114.1 ?
C6 N3 C10 118.1(4) yes
C2 C1 N1 120.1(5) ?
C2 C1 H1 119.9 ?
N1 C1 H1 119.9 ?
C1 C2 C3 119.2(5) ?
C1 C2 H2 120.4 ?
C3 C2 H2 120.4 ?
C4 C3 C2 120.2(5) ?
C4 C3 H3 119.9 ?
C2 C3 H3 119.9 ?
C3 C4 C5 119.7(5) ?
C3 C4 H4 120.2 ?
C5 C4 H4 120.2 ?
N2 C5 N1 117.7(4) ?
N2 C5 C4 123.3(4) ?
N1 C5 C4 118.9(4) ?
N3 C6 C7 122.7(5) ?
N3 C6 N2 116.2(4) ?
C7 C6 N2 121.1(5) ?
C8 C7 C6 118.7(5) ?
C8 C7 H7 120.7 ?
C6 C7 H7 120.7 ?
C7 C8 C9 119.2(5) ?
C7 C8 H8 120.4 ?
C9 C8 H8 120.4 ?
C8 C9 C10 118.9(5) ?
C8 C9 H9 120.5 ?
C10 C9 H9 120.5 ?
N3 C10 C9 122.4(5) ?
N3 C10 H10 118.8 ?
C9 C10 H10 118.8 ?
O2' Cl1 O1 135.4(8) ?
O2' Cl1 O4 108.0(8) ?
O1 Cl1 O4 114.8(6) ?
O1 Cl1 O2 113.5(6) ?
O4 Cl1 O2 113.2(5) ?
O2' Cl1 O3' 115.5(8) ?
O1 Cl1 O3' 86.9(10) ?
O4 Cl1 O3' 76.2(9) ?
O2 Cl1 O3' 147.9(9) ?
O2' Cl1 O4' 114.4(7) ?
O1 Cl1 O4' 90.7(7) ?
O2 Cl1 O4' 95.8(6) ?
O3' Cl1 O4' 109.1(8) ?
O2' Cl1 O1' 109.4(8) ?
O4 Cl1 O1' 137.8(8) ?
O2 Cl1 O1' 89.2(8) ?
O3' Cl1 O1' 104.0(9) ?
O4' Cl1 O1' 103.3(7) ?
O2' Cl1 O3 73.9(7) ?
O1 Cl1 O3 105.5(7) ?
O4 Cl1 O3 104.7(6) ?
O2 Cl1 O3 103.7(5) ?
O3' Cl1 O3 45.0(8) ?
O4' Cl1 O3 146.6(6) ?
O1' Cl1 O3 103.8(8) ?

loop_
_geom_bond_atom_site_label_1
_geom_bond_atom_site_label_2
_geom_bond_distance
_geom_bond_publ_flag
N1 C5 1.347(6) yes
N1 C1 1.349(6) yes
N1 H1A 0.8600 ?
N2 C5 1.338(6) yes
N2 C6 1.388(6) yes
N2 H2A 0.8600 ?
N3 C6 1.316(6) yes
N3 C10 1.341(6) yes
C1 C2 1.348(8) ?
C1 H1 0.9300 ?
C2 C3 1.393(8) ?
C2 H2 0.9300 ?
C3 C4 1.352(7) ?
C3 H3 0.9300 ?
C4 C5 1.383(6) ?
C4 H4 0.9300 ?
C6 C7 1.387(7) ?
C7 C8 1.361(7) ?
C7 H7 0.9300 ?
C8 C9 1.367(8) ?
C8 H8 0.9300 ?
C9 C10 1.371(7) ?
C9 H9 0.9300 ?
C10 H10 0.9300 ?
Cl1 O2' 1.377(9) ?
Cl1 O1 1.384(7) ?
Cl1 O4 1.405(6) ?
Cl1 O2 1.430(7) ?
Cl1 O3' 1.436(10) ?
Cl1 O4' 1.444(8) ?
Cl1 O1' 1.467(9) ?
Cl1 O3 1.471(7) ?

loop_
_geom_hbond_atom_site_label_D
_geom_hbond_atom_site_label_H
_geom_hbond_atom_site_label_A
_geom_hbond_site_symmetry_A
_geom_hbond_distance_DH
_geom_hbond_distance_HA
_geom_hbond_distance_DA
_geom_hbond_angle_DHA
_geom_hbond_publ_flag
N1 H1A N3 1_555 0.860 1.958 2.623(6) 133.2 yes
N1 H1A O2 2_655 0.860 2.466 3.149(5) 136.8 yes
N2 H2A O4 1_555 0.860 1.942 2.785(6) 166.2 yes

loop_
_geom_torsion_atom_site_label_1
_geom_torsion_atom_site_label_2
_geom_torsion_atom_site_label_3
_geom_torsion_atom_site_label_4
_geom_torsion
C5 N1 C1 C2 0.5(8)
N1 C1 C2 C3 -0.4(8)
C1 C2 C3 C4 0.5(9)
C2 C3 C4 C5 -0.7(8)
C6 N2 C5 N1 -1.5(8)
C6 N2 C5 C4 178.2(5)
C1 N1 C5 N2 179.0(4)
C1 N1 C5 C4 -0.7(7)
C3 C4 C5 N2 -178.9(5)
C3 C4 C5 N1 0.8(7)
C10 N3 C6 C7 0.9(7)
C10 N3 C6 N2 179.5(4)
C5 N2 C6 N3 0.3(8)
C5 N2 C6 C7 179.0(5)
N3 C6 C7 C8 -0.9(8)
N2 C6 C7 C8 -179.5(5)
C6 C7 C8 C9 0.2(8)
C7 C8 C9 C10 0.4(9)
C6 N3 C10 C9 -0.2(8)
C8 C9 C10 N3 -0.4(9)
